data_7038742
loop_
_publ_author_name
'Mikata, Yuji'
'Ohnishi, Risa'
'Ugai, Anna'
'Konno, Hideo'
'Nakata, Yasushi'
'Hamagami, Ikuko'
'Sato, Shin-Ichiro'

_publ_section_title
;
 OFF-ON-OFF fluorescent response of
 N,N,N',N'-tetrakis(1-isoquinolylmethyl)-2-hydroxy-1,3-propanediamine
 (1-isoHTQHPN) toward Zn(2.).
;
_journal_issue 17
_journal_name_full 'Dalton transactions (Cambridge, England : 2003)'
_journal_page_first 7250
_journal_page_last 7257
_journal_paper_doi 10.1039/c6dt00506c
_journal_volume 45
_journal_year 2016
_chemical_formula_moiety 'C43 H38 N6 O'
_chemical_formula_sum 'C43 H38 N6 O'
_chemical_formula_weight 654.81
_space_group_crystal_system triclinic
_space_group_IT_number 2
_space_group_name_Hall '-P 1'
_space_group_name_H-M_alt 'P -1'
_symmetry_space_group_name_Hall '-P 1'
_symmetry_space_group_name_H-M 'P -1'
_atom_sites_solution_hydrogens geom
_atom_sites_solution_primary direct
_atom_sites_solution_secondary difmap
_audit_update_record
;
2015-11-10 deposited with the CCDC.
2016-03-09 downloaded from the CCDC.
;
_cell_angle_alpha 83.682(4)
_cell_angle_beta 81.785(4)
_cell_angle_gamma 89.608(5)
_cell_formula_units_Z 2
_cell_length_a 8.1153(16)
_cell_length_b 13.915(3)
_cell_length_c 15.561(3)
_cell_measurement_reflns_used 4079
_cell_measurement_temperature 153
_cell_measurement_theta_max 27.49
_cell_measurement_theta_min 3.01
_cell_volume 1728.6(6)
_computing_cell_refinement CrystalClear
_computing_data_collection 'CrystalClear (Rigaku/MSC Inc., 2006)'
_computing_data_reduction CrystalClear
_computing_molecular_graphics 'CrystalStructure 4.1'
_computing_publication_material 'CrystalStructure 4.1 (Rigaku, 2014)'
_computing_structure_refinement 'SHELXL97 (Sheldrick, 2008)'
_computing_structure_solution 'SIR92 (Altomare, et al., 1994)'
_diffrn_ambient_temperature 153
_diffrn_detector_area_resol_mean 7.314
_diffrn_measured_fraction_theta_full 0.950
_diffrn_measured_fraction_theta_max 0.950
_diffrn_measurement_device_type 'Rigaku Mercury70'
_diffrn_measurement_method \w
_diffrn_radiation_type 'Mo K\a'
_diffrn_radiation_wavelength 0.71075
_diffrn_reflns_av_R_equivalents 0.0201
_diffrn_reflns_Laue_measured_fraction_full 0.000
_diffrn_reflns_Laue_measured_fraction_max 0.000
_diffrn_reflns_limit_h_max 10
_diffrn_reflns_limit_h_min -10
_diffrn_reflns_limit_k_max 17
_diffrn_reflns_limit_k_min -18
_diffrn_reflns_limit_l_max 20
_diffrn_reflns_limit_l_min -14
_diffrn_reflns_number 13602
_diffrn_reflns_point_group_measured_fraction_full 0.000
_diffrn_reflns_point_group_measured_fraction_max 0.000
_diffrn_reflns_theta_full 27.480
_diffrn_reflns_theta_max 27.480
_diffrn_reflns_theta_min 3.007
_diffrn_standards_number 0
_exptl_absorpt_coefficient_mu 0.077
_exptl_absorpt_correction_T_max 0.995
_exptl_absorpt_correction_T_min 0.894
_exptl_absorpt_correction_type multi-scan
_exptl_absorpt_process_details 'REQAB (Rigaku, 1998)'
_exptl_crystal_colour colorless
_exptl_crystal_density_diffrn 1.258
_exptl_crystal_density_method 'not measured'
_exptl_crystal_description unknown
_exptl_crystal_F_000 692.00
_exptl_crystal_size_max 0.400
_exptl_crystal_size_mid 0.100
_exptl_crystal_size_min 0.060
_refine_diff_density_max 0.18
_refine_diff_density_min -0.23
_refine_ls_extinction_method none
_refine_ls_goodness_of_fit_ref 1.132
_refine_ls_hydrogen_treatment refxyz
_refine_ls_number_parameters 603
_refine_ls_number_reflns 7535
_refine_ls_number_restraints 0
_refine_ls_R_factor_all 0.0743
_refine_ls_R_factor_gt 0.0553
_refine_ls_shift/su_max 0.000
_refine_ls_structure_factor_coef Fsqd
_refine_ls_weighting_details 'w = 1/[\s^2^(Fo^2^)+(0.0617P)^2^+0.2948P] where P=(Fo^2^+2Fc^2^)/3'
_refine_ls_weighting_scheme calc
_refine_ls_wR_factor_gt 0.1311
_refine_ls_wR_factor_ref 0.1518
_reflns_number_gt 5776
_reflns_number_total 7535
_reflns_threshold_expression F^2^>2.0\s(F^2^)
_cod_data_source_file c6dt00506c2.cif
_cod_data_source_block 1-isoHTQHPN-151022
_cod_depositor_comments 'Adding full bibliography for 7038742--7038745.cif.'
_cod_original_cell_volume 1728.5(6)
_cod_database_code 7038742

loop_
_symmetry_equiv_pos_site_id
_space_group_symop_operation_xyz
1 +X,+Y,+Z
2 -X,-Y,-Z

loop_
_atom_site_label
_atom_site_type_symbol
_atom_site_fract_x
_atom_site_fract_y
_atom_site_fract_z
_atom_site_U_iso_or_equiv
_atom_site_adp_type
_atom_site_occupancy
_atom_site_site_symmetry_multiplicity
_atom_site_calc_flag
O1 O 0.56060(17) 0.26821(10) 0.87762(8) 0.0417(3) Uani 1 2 d
N1 N 0.23501(17) 0.28238(10) 0.82165(9) 0.0304(3) Uani 1 2 d
N2 N 0.68759(17) 0.21758(10) 0.64904(9) 0.0317(3) Uani 1 2 d
N3 N 0.25315(18) 0.19212(11) 0.98581(9) 0.0342(3) Uani 1 2 d
N4 N -0.08240(19) 0.43366(11) 0.78129(10) 0.0387(4) Uani 1 2 d
N5 N 0.7334(2) -0.03398(11) 0.67438(11) 0.0410(4) Uani 1 2 d
N6 N 0.9210(2) 0.31239(13) 0.46088(11) 0.0475(4) Uani 1 2 d
C1 C 0.3710(2) 0.22458(13) 0.78167(12) 0.0317(4) Uani 1 2 d
C2 C 0.5402(2) 0.26754(13) 0.78818(11) 0.0316(4) Uani 1 2 d
C3 C 0.6803(2) 0.20828(14) 0.74469(11) 0.0329(4) Uani 1 2 d
C4 C 0.0938(2) 0.22267(13) 0.86389(11) 0.0312(4) Uani 1 2 d
C5 C 0.1127(2) 0.17843(12) 0.95529(11) 0.0294(3) Uani 1 2 d
C6 C 0.2641(3) 0.15616(15) 1.07037(12) 0.0401(4) Uani 1 2 d
C7 C 0.1383(3) 0.10810(14) 1.12531(12) 0.0414(4) Uani 1 2 d
C8 C -0.1548(3) 0.04916(14) 1.14817(13) 0.0449(5) Uani 1 2 d
C9 C -0.3012(3) 0.04067(14) 1.11632(14) 0.0463(5) Uani 1 2 d
C10 C -0.3139(3) 0.07409(14) 1.02930(14) 0.0417(4) Uani 1 2 d
C11 C -0.1806(2) 0.11716(13) 0.97521(12) 0.0354(4) Uani 1 2 d
C12 C -0.0273(2) 0.12830(12) 1.00678(11) 0.0310(4) Uani 1 2 d
C13 C -0.0147(2) 0.09375(13) 1.09461(11) 0.0360(4) Uani 1 2 d
C14 C 0.1853(2) 0.35852(13) 0.75780(11) 0.0322(4) Uani 1 2 d
C15 C 0.0712(2) 0.43102(12) 0.80057(11) 0.0312(4) Uani 1 2 d
C16 C -0.1883(2) 0.50032(15) 0.81670(14) 0.0436(5) Uani 1 2 d
C17 C -0.1436(2) 0.56543(14) 0.86779(14) 0.0431(5) Uani 1 2 d
C18 C 0.0764(3) 0.63142(15) 0.94092(14) 0.0478(5) Uani 1 2 d
C19 C 0.2364(3) 0.62874(15) 0.95894(15) 0.0500(5) Uani 1 2 d
C20 C 0.3460(3) 0.55779(15) 0.92663(14) 0.0450(5) Uani 1 2 d
C21 C 0.2950(2) 0.49108(13) 0.87736(12) 0.0357(4) Uani 1 2 d
C22 C 0.1298(2) 0.49349(12) 0.85646(11) 0.0308(4) Uani 1 2 d
C23 C 0.0200(2) 0.56446(13) 0.88968(12) 0.0366(4) Uani 1 2 d
C24 C 0.7634(2) 0.13153(14) 0.61310(12) 0.0354(4) Uani 1 2 d
C25 C 0.6586(2) 0.04022(13) 0.63621(11) 0.0331(4) Uani 1 2 d
C26 C 0.6493(3) -0.12007(15) 0.69269(14) 0.0487(5) Uani 1 2 d
C27 C 0.4925(3) -0.13340(15) 0.67638(13) 0.0454(5) Uani 1 2 d
C28 C 0.2452(3) -0.06438(17) 0.61626(13) 0.0442(5) Uani 1 2 d
C29 C 0.1706(3) 0.01205(17) 0.57591(14) 0.0476(5) Uani 1 2 d
C30 C 0.2562(3) 0.10058(17) 0.55147(13) 0.0455(5) Uani 1 2 d
C31 C 0.4154(2) 0.11151(15) 0.56965(12) 0.0371(4) Uani 1 2 d
C32 C 0.4948(2) 0.03372(13) 0.61342(11) 0.0331(4) Uani 1 2 d
C33 C 0.4089(2) -0.05588(14) 0.63597(12) 0.0379(4) Uani 1 2 d
C34 C 0.7866(2) 0.30386(14) 0.60916(12) 0.0382(4) Uani 1 2 d
C35 C 0.7799(2) 0.32449(13) 0.51279(12) 0.0378(4) Uani 1 2 d
C36 C 0.9203(3) 0.32767(17) 0.37266(14) 0.0526(5) Uani 1 2 d
C37 C 0.7843(3) 0.35431(16) 0.33508(14) 0.0510(5) Uani 1 2 d
C38 C 0.4856(3) 0.39968(16) 0.35414(15) 0.0532(5) Uani 1 2 d
C39 C 0.3428(3) 0.41304(16) 0.40831(16) 0.0544(6) Uani 1 2 d
C40 C 0.3380(3) 0.39754(15) 0.50017(15) 0.0487(5) Uani 1 2 d
C41 C 0.4788(3) 0.36912(14) 0.53498(13) 0.0411(4) Uani 1 2 d
C42 C 0.6294(2) 0.35433(13) 0.48006(12) 0.0366(4) Uani 1 2 d
C43 C 0.6330(3) 0.37015(14) 0.38808(13) 0.0431(4) Uani 1 2 d
H1 H 0.361(2) 0.2186(14) 0.7176(13) 0.037(5) Uiso 1 2 d
H2 H 0.368(2) 0.1601(14) 0.8159(12) 0.033(5) Uiso 1 2 d
H3 H 0.557(2) 0.3436(12) 0.7598(11) 0.022(4) Uiso 1 2 d
H4 H 0.794(3) 0.2277(14) 0.7640(13) 0.040(5) Uiso 1 2 d
H5 H 0.659(2) 0.1382(14) 0.7687(12) 0.034(5) Uiso 1 2 d
H6 H 0.068(2) 0.1707(13) 0.8283(12) 0.029(5) Uiso 1 2 d
H7 H -0.011(3) 0.2670(14) 0.8701(13) 0.044(5) Uiso 1 2 d
H8 H 0.369(3) 0.1660(14) 1.0902(13) 0.042(5) Uiso 1 2 d
H9 H 0.149(3) 0.0858(16) 1.1879(14) 0.051(6) Uiso 1 2 d
H10 H -0.145(3) 0.0232(16) 1.2090(16) 0.058(7) Uiso 1 2 d
H11 H -0.402(3) 0.0136(16) 1.1559(15) 0.055(6) Uiso 1 2 d
H12 H -0.422(3) 0.0706(15) 1.0056(14) 0.049(6) Uiso 1 2 d
H13 H -0.193(3) 0.1421(15) 0.9107(14) 0.046(6) Uiso 1 2 d
H14 H 0.128(2) 0.3300(13) 0.7126(13) 0.034(5) Uiso 1 2 d
H15 H 0.294(3) 0.3950(14) 0.7239(13) 0.040(5) Uiso 1 2 d
H16 H -0.307(3) 0.4988(15) 0.8007(14) 0.050(6) Uiso 1 2 d
H17 H -0.224(3) 0.6120(16) 0.8892(14) 0.049(6) Uiso 1 2 d
H18 H -0.003(3) 0.6801(17) 0.9630(16) 0.062(7) Uiso 1 2 d
H19 H 0.280(3) 0.6759(18) 0.9943(16) 0.067(7) Uiso 1 2 d
H20 H 0.464(3) 0.5542(16) 0.9387(14) 0.051(6) Uiso 1 2 d
H21 H 0.367(3) 0.4401(15) 0.8572(14) 0.047(6) Uiso 1 2 d
H22 H 0.878(3) 0.1151(14) 0.6366(13) 0.042(5) Uiso 1 2 d
H23 H 0.784(3) 0.1474(14) 0.5483(14) 0.044(6) Uiso 1 2 d
H24 H 0.712(3) -0.1764(16) 0.7192(14) 0.053(6) Uiso 1 2 d
H25 H 0.438(3) -0.1961(17) 0.6912(14) 0.054(6) Uiso 1 2 d
H26 H 0.186(3) -0.1282(16) 0.6325(14) 0.048(6) Uiso 1 2 d
H27 H 0.050(3) 0.0046(17) 0.5635(15) 0.060(7) Uiso 1 2 d
H28 H 0.207(3) 0.1575(16) 0.5203(14) 0.050(6) Uiso 1 2 d
H29 H 0.472(2) 0.1761(14) 0.5555(12) 0.033(5) Uiso 1 2 d
H30 H 0.739(2) 0.3612(15) 0.6413(13) 0.041(5) Uiso 1 2 d
H31 H 0.909(3) 0.2957(14) 0.6169(13) 0.039(5) Uiso 1 2 d
H32 H 1.032(3) 0.3175(18) 0.3361(17) 0.070(7) Uiso 1 2 d
H33 H 0.785(3) 0.3600(17) 0.2700(17) 0.067(7) Uiso 1 2 d
H34 H 0.492(3) 0.4105(17) 0.2866(17) 0.067(7) Uiso 1 2 d
H35 H 0.237(3) 0.4325(18) 0.3854(17) 0.075(8) Uiso 1 2 d
H36 H 0.230(3) 0.4082(17) 0.5393(16) 0.061(7) Uiso 1 2 d
H37 H 0.470(3) 0.3587(15) 0.6007(14) 0.046(6) Uiso 1 2 d
H38 H 0.443(4) 0.251(2) 0.915(2) 0.105(10) Uiso 1 2 d

loop_
_atom_site_aniso_label
_atom_site_aniso_U_11
_atom_site_aniso_U_22
_atom_site_aniso_U_33
_atom_site_aniso_U_12
_atom_site_aniso_U_13
_atom_site_aniso_U_23
O1 0.0374(7) 0.0568(9) 0.0328(7) -0.0002(6) -0.0069(5) -0.0112(6)
N1 0.0308(7) 0.0305(7) 0.0292(7) 0.0043(6) -0.0031(6) -0.0022(6)
N2 0.0323(7) 0.0344(8) 0.0286(7) 0.0010(6) -0.0040(6) -0.0044(6)
N3 0.0349(8) 0.0397(8) 0.0292(7) 0.0058(6) -0.0065(6) -0.0074(6)
N4 0.0364(8) 0.0395(9) 0.0401(8) 0.0061(7) -0.0079(7) -0.0012(7)
N5 0.0442(9) 0.0397(9) 0.0418(9) 0.0075(7) -0.0133(7) -0.0074(7)
N6 0.0426(9) 0.0560(11) 0.0403(9) -0.0099(8) 0.0045(7) -0.0024(8)
C1 0.0333(9) 0.0328(9) 0.0296(8) 0.0031(7) -0.0038(7) -0.0070(7)
C2 0.0340(9) 0.0349(9) 0.0273(8) 0.0022(7) -0.0058(7) -0.0076(7)
C3 0.0313(8) 0.0383(10) 0.0301(9) 0.0042(7) -0.0062(7) -0.0060(7)
C4 0.0303(8) 0.0338(9) 0.0296(8) 0.0009(7) -0.0050(7) -0.0028(7)
C5 0.0309(8) 0.0289(8) 0.0286(8) 0.0050(7) -0.0034(6) -0.0062(7)
C6 0.0415(10) 0.0490(11) 0.0330(9) 0.0122(9) -0.0124(8) -0.0097(8)
C7 0.0532(11) 0.0427(11) 0.0286(9) 0.0098(9) -0.0082(8) -0.0024(8)
C8 0.0584(13) 0.0363(10) 0.0352(10) 0.0049(9) 0.0058(9) 0.0005(8)
C9 0.0476(11) 0.0340(10) 0.0510(12) -0.0020(9) 0.0119(9) -0.0013(9)
C10 0.0385(10) 0.0329(10) 0.0521(12) 0.0005(8) 0.0004(9) -0.0068(8)
C11 0.0349(9) 0.0318(9) 0.0390(10) 0.0025(7) -0.0033(7) -0.0050(7)
C12 0.0361(9) 0.0266(8) 0.0300(8) 0.0058(7) -0.0021(7) -0.0053(7)
C13 0.0446(10) 0.0319(9) 0.0312(9) 0.0078(8) -0.0034(7) -0.0052(7)
C14 0.0377(9) 0.0334(9) 0.0256(8) 0.0032(7) -0.0052(7) -0.0034(7)
C15 0.0329(8) 0.0302(8) 0.0284(8) 0.0030(7) -0.0017(7) 0.0021(7)
C16 0.0353(10) 0.0466(11) 0.0485(11) 0.0081(9) -0.0075(8) -0.0019(9)
C17 0.0391(10) 0.0389(10) 0.0486(11) 0.0128(8) -0.0004(8) -0.0010(9)
C18 0.0541(12) 0.0389(11) 0.0499(12) 0.0052(9) -0.0005(10) -0.0121(9)
C19 0.0613(14) 0.0392(11) 0.0511(12) -0.0016(10) -0.0063(10) -0.0137(9)
C20 0.0478(11) 0.0433(11) 0.0451(11) -0.0025(9) -0.0101(9) -0.0061(9)
C21 0.0376(9) 0.0328(9) 0.0360(9) 0.0041(8) -0.0035(7) -0.0033(7)
C22 0.0346(9) 0.0274(8) 0.0287(8) 0.0021(7) -0.0013(7) 0.0009(7)
C23 0.0403(10) 0.0309(9) 0.0365(9) 0.0034(8) 0.0008(7) -0.0017(7)
C24 0.0323(9) 0.0401(10) 0.0344(9) 0.0025(8) -0.0031(7) -0.0093(8)
C25 0.0340(9) 0.0386(9) 0.0280(8) 0.0052(7) -0.0049(7) -0.0094(7)
C26 0.0624(13) 0.0401(11) 0.0466(11) 0.0049(10) -0.0187(10) -0.0046(9)
C27 0.0575(13) 0.0386(11) 0.0408(11) -0.0041(10) -0.0083(9) -0.0049(9)
C28 0.0377(10) 0.0554(13) 0.0412(11) -0.0085(9) -0.0008(8) -0.0185(9)
C29 0.0338(10) 0.0684(14) 0.0456(11) 0.0032(10) -0.0068(8) -0.0282(10)
C30 0.0409(10) 0.0599(13) 0.0410(10) 0.0171(10) -0.0126(8) -0.0204(9)
C31 0.0376(9) 0.0422(11) 0.0342(9) 0.0058(8) -0.0088(7) -0.0121(8)
C32 0.0317(8) 0.0411(10) 0.0278(8) 0.0041(7) -0.0035(7) -0.0109(7)
C33 0.0376(9) 0.0462(11) 0.0311(9) -0.0013(8) -0.0028(7) -0.0125(8)
C34 0.0374(10) 0.0420(11) 0.0348(9) -0.0050(8) -0.0043(8) -0.0037(8)
C35 0.0388(9) 0.0373(10) 0.0358(9) -0.0087(8) -0.0011(8) -0.0023(8)
C36 0.0562(13) 0.0565(13) 0.0396(11) -0.0130(11) 0.0094(10) -0.0012(10)
C37 0.0703(15) 0.0456(12) 0.0327(10) -0.0129(11) 0.0026(10) 0.0027(9)
C38 0.0742(16) 0.0418(11) 0.0453(12) -0.0041(11) -0.0210(11) 0.0039(9)
C39 0.0616(14) 0.0419(11) 0.0628(14) -0.0018(10) -0.0276(12) 0.0043(10)
C40 0.0469(12) 0.0425(11) 0.0562(13) 0.0007(9) -0.0116(10) 0.0023(10)
C41 0.0444(10) 0.0371(10) 0.0408(10) -0.0024(8) -0.0067(8) 0.0006(8)
C42 0.0438(10) 0.0315(9) 0.0336(9) -0.0073(8) -0.0042(8) -0.0008(7)
C43 0.0575(12) 0.0350(10) 0.0360(10) -0.0084(9) -0.0076(9) 0.0017(8)

loop_
_atom_type_symbol
_atom_type_description
_atom_type_scat_dispersion_real
_atom_type_scat_dispersion_imag
_atom_type_scat_source
C C 0.0033 0.0016
;
International Tables for Crystallography
(Vol. C, Tables 4.2.6.8 and 6.1.1.4)
;
H H 0.0000 0.0000
;
International Tables for Crystallography
(Vol. C, Table 6.1.1.4)
;
N N 0.0061 0.0033
;
International Tables for Crystallography
(Vol. C, Tables 4.2.6.8 and 6.1.1.4)
;
O O 0.0106 0.0060
;
International Tables for Crystallography
(Vol. C, Tables 4.2.6.8 and 6.1.1.4)
;

loop_
_geom_angle_atom_site_label_1
_geom_angle_atom_site_label_2
_geom_angle_atom_site_label_3
_geom_angle
_geom_angle_publ_flag
C1 N1 C4 112.07(13) yes
C1 N1 C14 111.09(13) yes
C4 N1 C14 111.60(14) yes
C3 N2 C24 110.73(14) yes
C3 N2 C34 110.07(14) yes
C24 N2 C34 109.04(13) yes
C5 N3 C6 118.02(15) yes
C15 N4 C16 117.77(17) yes
C25 N5 C26 118.02(18) yes
C35 N6 C36 118.05(19) yes
N1 C1 C2 111.34(15) yes
O1 C2 C1 109.98(13) yes
O1 C2 C3 108.22(14) yes
C1 C2 C3 110.88(15) yes
N2 C3 C2 112.17(14) yes
N1 C4 C5 113.58(15) yes
N3 C5 C4 119.01(14) yes
N3 C5 C12 122.75(15) yes
C4 C5 C12 118.12(15) yes
N3 C6 C7 124.14(19) yes
C6 C7 C13 118.98(17) yes
C9 C8 C13 120.58(18) yes
C8 C9 C10 120.38(18) yes
C9 C10 C11 120.7(2) yes
C10 C11 C12 120.20(17) yes
C5 C12 C11 122.75(15) yes
C5 C12 C13 118.27(16) yes
C11 C12 C13 118.87(15) yes
C7 C13 C8 122.96(17) yes
C7 C13 C12 117.81(15) yes
C8 C13 C12 119.21(18) yes
N1 C14 C15 112.09(14) yes
N4 C15 C14 115.97(16) yes
N4 C15 C22 123.16(16) yes
C14 C15 C22 120.86(16) yes
N4 C16 C17 123.86(19) yes
C16 C17 C23 119.71(18) yes
C19 C18 C23 120.7(2) yes
C18 C19 C20 119.8(2) yes
C19 C20 C21 121.1(2) yes
C20 C21 C22 120.13(17) yes
C15 C22 C21 123.41(16) yes
C15 C22 C23 118.09(16) yes
C21 C22 C23 118.43(17) yes
C17 C23 C18 122.82(18) yes
C17 C23 C22 117.32(18) yes
C18 C23 C22 119.85(18) yes
N2 C24 C25 114.65(14) yes
N5 C25 C24 114.95(16) yes
N5 C25 C32 122.84(16) yes
C24 C25 C32 122.10(16) yes
N5 C26 C27 124.0(2) yes
C26 C27 C33 119.47(19) yes
C29 C28 C33 120.7(2) yes
C28 C29 C30 120.5(2) yes
C29 C30 C31 120.4(2) yes
C30 C31 C32 120.27(18) yes
C25 C32 C31 123.49(16) yes
C25 C32 C33 117.63(16) yes
C31 C32 C33 118.88(17) yes
C27 C33 C28 122.77(19) yes
C27 C33 C32 117.99(18) yes
C28 C33 C32 119.23(18) yes
N2 C34 C35 112.43(16) yes
N6 C35 C34 115.76(17) yes
N6 C35 C42 122.63(17) yes
C34 C35 C42 121.61(16) yes
N6 C36 C37 124.0(2) yes
C36 C37 C43 119.7(2) yes
C39 C38 C43 120.8(2) yes
C38 C39 C40 120.6(2) yes
C39 C40 C41 119.9(2) yes
C40 C41 C42 120.68(19) yes
C35 C42 C41 123.06(17) yes
C35 C42 C43 117.97(17) yes
C41 C42 C43 118.97(18) yes
C37 C43 C38 123.3(2) yes
C37 C43 C42 117.7(2) yes
C38 C43 C42 119.01(18) yes
C2 O1 H38 107.2(19) no
N1 C1 H1 111.2(11) no
N1 C1 H2 108.5(10) no
C2 C1 H1 109.6(10) no
C2 C1 H2 105.0(11) no
H1 C1 H2 111.0(16) no
O1 C2 H3 104.8(9) no
C1 C2 H3 114.0(9) no
C3 C2 H3 108.6(8) no
N2 C3 H4 112.3(10) no
N2 C3 H5 109.1(11) no
C2 C3 H4 109.4(11) no
C2 C3 H5 107.6(10) no
H4 C3 H5 106.0(15) no
N1 C4 H6 112.4(10) no
N1 C4 H7 107.7(11) no
C5 C4 H6 109.5(10) no
C5 C4 H7 106.5(11) no
H6 C4 H7 106.6(16) no
N3 C6 H8 116.0(11) no
C7 C6 H8 119.9(11) no
C6 C7 H9 121.8(12) no
C13 C7 H9 119.1(12) no
C9 C8 H10 120.1(13) no
C13 C8 H10 119.3(13) no
C8 C9 H11 120.1(14) no
C10 C9 H11 119.4(14) no
C9 C10 H12 121.2(12) no
C11 C10 H12 118.0(11) no
C10 C11 H13 119.7(11) no
C12 C11 H13 120.1(11) no
N1 C14 H14 111.0(10) no
N1 C14 H15 108.7(11) no
C15 C14 H14 108.8(10) no
C15 C14 H15 108.9(11) no
H14 C14 H15 107.1(15) no
N4 C16 H16 114.9(12) no
C17 C16 H16 121.3(12) no
C16 C17 H17 119.8(14) no
C23 C17 H17 120.5(14) no
C19 C18 H18 121.3(15) no
C23 C18 H18 118.1(15) no
C18 C19 H19 122.4(14) no
C20 C19 H19 117.9(14) no
C19 C20 H20 121.5(13) no
C21 C20 H20 117.4(13) no
C20 C21 H21 122.1(14) no
C22 C21 H21 117.8(14) no
N2 C24 H22 110.9(11) no
N2 C24 H23 106.6(12) no
C25 C24 H22 105.5(10) no
C25 C24 H23 109.6(12) no
H22 C24 H23 109.6(16) no
N5 C26 H24 116.0(13) no
C27 C26 H24 120.0(13) no
C26 C27 H25 120.8(14) no
C33 C27 H25 119.7(14) no
C29 C28 H26 120.9(13) no
C33 C28 H26 118.5(13) no
C28 C29 H27 119.3(13) no
C30 C29 H27 120.2(13) no
C29 C30 H28 122.8(13) no
C31 C30 H28 116.8(13) no
C30 C31 H29 119.6(11) no
C32 C31 H29 120.0(11) no
N2 C34 H30 106.9(11) no
N2 C34 H31 111.1(10) no
C35 C34 H30 110.3(11) no
C35 C34 H31 107.3(11) no
H30 C34 H31 108.7(17) no
N6 C36 H32 114.5(15) no
C37 C36 H32 121.5(15) no
C36 C37 H33 122.3(14) no
C43 C37 H33 118.0(14) no
C39 C38 H34 121.8(14) no
C43 C38 H34 117.4(13) no
C38 C39 H35 121.8(15) no
C40 C39 H35 117.6(15) no
C39 C40 H36 119.3(15) no
C41 C40 H36 120.8(15) no
C40 C41 H37 117.5(12) no
C42 C41 H37 121.9(12) no

loop_
_geom_bond_atom_site_label_1
_geom_bond_atom_site_label_2
_geom_bond_distance
_geom_bond_publ_flag
O1 C2 1.426(2) yes
N1 C1 1.468(2) yes
N1 C4 1.454(2) yes
N1 C14 1.466(2) yes
N2 C3 1.472(2) yes
N2 C24 1.471(2) yes
N2 C34 1.476(2) yes
N3 C5 1.319(2) yes
N3 C6 1.370(2) yes
N4 C15 1.322(2) yes
N4 C16 1.367(3) yes
N5 C25 1.322(2) yes
N5 C26 1.365(3) yes
N6 C35 1.325(2) yes
N6 C36 1.367(3) yes
C1 C2 1.522(3) yes
C2 C3 1.523(2) yes
C4 C5 1.515(2) yes
C5 C12 1.431(2) yes
C6 C7 1.362(3) yes
C7 C13 1.415(3) yes
C8 C9 1.362(3) yes
C8 C13 1.413(3) yes
C9 C10 1.400(3) yes
C10 C11 1.370(3) yes
C11 C12 1.416(3) yes
C12 C13 1.416(2) yes
C14 C15 1.509(2) yes
C15 C22 1.424(3) yes
C16 C17 1.353(3) yes
C17 C23 1.417(3) yes
C18 C19 1.366(3) yes
C18 C23 1.410(3) yes
C19 C20 1.410(3) yes
C20 C21 1.369(3) yes
C21 C22 1.424(3) yes
C22 C23 1.416(2) yes
C24 C25 1.514(3) yes
C25 C32 1.430(3) yes
C26 C27 1.351(3) yes
C27 C33 1.407(3) yes
C28 C29 1.358(3) yes
C28 C33 1.415(3) yes
C29 C30 1.406(3) yes
C30 C31 1.375(3) yes
C31 C32 1.415(3) yes
C32 C33 1.417(3) yes
C34 C35 1.504(3) yes
C35 C42 1.431(3) yes
C36 C37 1.352(4) yes
C37 C43 1.409(3) yes
C38 C39 1.357(3) yes
C38 C43 1.415(3) yes
C39 C40 1.417(3) yes
C40 C41 1.371(3) yes
C41 C42 1.415(3) yes
C42 C43 1.420(3) yes
O1 H38 1.06(3) no
C1 H1 1.02(2) no
C1 H2 0.991(18) no
C2 H3 1.103(16) no
C3 H4 1.06(2) no
C3 H5 1.012(19) no
C4 H6 1.00(2) no
C4 H7 1.04(2) no
C6 H8 0.96(2) no
C7 H9 1.00(2) no
C8 H10 0.99(2) no
C9 H11 1.00(2) no
C10 H12 1.00(2) no
C11 H13 1.04(2) no
C14 H14 1.01(2) no
C14 H15 1.061(19) no
C16 H16 1.03(2) no
C17 H17 0.97(2) no
C18 H18 0.99(2) no
C19 H19 1.00(3) no
C20 H20 1.00(2) no
C21 H21 0.97(2) no
C24 H22 1.06(2) no
C24 H23 1.00(2) no
C26 H24 1.01(2) no
C27 H25 0.97(2) no
C28 H26 1.00(2) no
C29 H27 1.03(3) no
C30 H28 0.99(2) no
C31 H29 1.001(19) no
C34 H30 1.03(2) no
C34 H31 1.02(2) no
C36 H32 1.02(2) no
C37 H33 1.01(3) no
C38 H34 1.04(3) no
C39 H35 1.00(3) no
C40 H36 1.01(2) no
C41 H37 1.01(2) no

loop_
_geom_contact_atom_site_label_1
_geom_contact_atom_site_label_2
_geom_contact_distance
_geom_contact_publ_flag
_geom_contact_site_symmetry_2
O1 N1 2.897(2) no .
O1 N3 2.9367(19) no .
N1 N3 2.743(2) no .
N1 N4 3.400(2) no .
N1 C21 3.181(2) no .
N1 C22 3.136(2) no .
N2 N5 3.502(2) no .
N2 N6 3.391(2) no .
N2 C1 3.065(2) no .
N2 C31 3.132(3) no .
N2 C32 3.149(2) no .
N2 C41 3.233(2) no .
N2 C42 3.162(2) no .
N3 C1 3.167(2) no .
N3 C13 2.818(2) no .
N4 C4 3.457(2) no .
N4 C23 2.819(3) no .
N5 C33 2.808(3) no .
N6 C24 3.383(2) no .
N6 C43 2.815(3) no .
C1 C5 3.182(2) no .
C2 C14 3.214(3) no .
C2 C34 3.182(2) no .
C3 C25 3.051(3) no .
C4 C11 2.915(2) no .
C4 C15 2.971(2) no .
C5 C7 2.754(3) no .
C6 C12 2.736(3) no .
C8 C11 2.789(3) no .
C9 C12 2.798(3) no .
C10 C13 2.789(3) no .
C14 C21 2.985(3) no .
C15 C17 2.738(3) no .
C16 C22 2.738(3) no .
C18 C21 2.796(3) no .
C19 C22 2.812(3) no .
C20 C23 2.786(3) no .
C24 C31 3.018(3) no .
C24 C35 2.947(3) no .
C25 C27 2.741(3) no .
C26 C32 2.738(3) no .
C28 C31 2.792(3) no .
C29 C32 2.800(3) no .
C30 C33 2.794(3) no .
C31 C41 3.595(3) no .
C34 C41 2.993(3) no .
C35 C37 2.746(3) no .
C36 C42 2.739(3) no .
C38 C41 2.792(3) no .
C39 C42 2.800(3) no .
C40 C43 2.803(3) no .
O1 C11 3.359(2) no 1_655
N5 C7 3.474(3) no 2_657
C5 C18 3.484(3) no 2_567
C6 C10 3.595(3) no 1_655
C7 N5 3.474(3) no 2_657
C7 C26 3.538(3) no 2_657
C10 C6 3.595(3) no 1_455
C11 O1 3.359(2) no 1_455
C11 C13 3.528(3) no 2_557
C12 C18 3.534(3) no 2_567
C13 C11 3.528(3) no 2_557
C15 C37 3.565(3) no 2_666
C18 C5 3.484(3) no 2_567
C18 C12 3.534(3) no 2_567
C18 C23 3.584(3) no 2_567
C22 C37 3.448(3) no 2_666
C23 C18 3.584(3) no 2_567
C25 C29 3.543(3) no 2_656
C26 C7 3.538(3) no 2_657
C29 C25 3.543(3) no 2_656
C31 C33 3.478(3) no 2_656
C33 C31 3.478(3) no 2_656
C37 C15 3.565(3) no 2_666
C37 C22 3.448(3) no 2_666
C40 C41 3.535(3) no 2_666
C40 C42 3.515(3) no 2_666
C41 C40 3.535(3) no 2_666
C42 C40 3.515(3) no 2_666
O1 H1 3.29(2) no .
O1 H2 2.53(2) no .
O1 H4 2.507(19) no .
O1 H5 2.66(2) no .
O1 H8 3.593(19) no .
O1 H21 2.87(2) no .
N1 H3 2.759(16) no .
N1 H21 2.60(2) no .
N1 H38 2.39(4) no .
N2 H1 2.710(18) no .
N2 H2 3.426(17) no .
N2 H3 2.700(17) no .
N2 H29 2.54(2) no .
N2 H37 2.75(2) no .
N3 H2 2.759(19) no .
N3 H6 3.10(2) no .
N3 H7 3.09(2) no .
N3 H9 3.32(2) no .
N3 H38 1.90(3) no .
N4 H7 2.67(2) no .
N4 H14 2.431(18) no .
N4 H15 3.12(2) no .
N4 H17 3.26(2) no .
N5 H5 2.96(2) no .
N5 H22 2.363(19) no .
N5 H23 3.01(2) no .
N5 H25 3.27(2) no .
N6 H23 2.697(19) no .
N6 H30 3.12(2) no .
N6 H31 2.40(2) no .
N6 H33 3.31(3) no .
C1 H4 3.41(2) no .
C1 H5 2.615(19) no .
C1 H6 2.558(17) no .
C1 H7 3.28(2) no .
C1 H14 2.726(19) no .
C1 H15 2.55(2) no .
C1 H21 3.34(2) no .
C1 H37 3.21(2) no .
C1 H38 2.31(3) no .
C2 H15 2.88(2) no .
C2 H21 3.00(2) no .
C2 H30 2.802(19) no .
C2 H37 3.18(2) no .
C3 H1 2.68(2) no .
C3 H2 2.672(18) no .
C3 H22 2.60(2) no .
C3 H23 3.25(2) no .
C3 H30 2.527(19) no .
C3 H31 2.705(18) no .
C3 H37 3.51(2) no .
C3 H38 3.16(3) no .
C4 H1 2.918(18) no .
C4 H2 2.434(18) no .
C4 H13 2.56(2) no .
C4 H14 2.626(18) no .
C4 H15 3.320(19) no .
C4 H38 3.10(3) no .
C5 H2 2.812(18) no .
C5 H8 3.15(2) no .
C5 H13 2.73(2) no .
C5 H38 2.83(3) no .
C6 H38 2.83(3) no .
C7 H10 2.69(2) no .
C8 H9 2.69(2) no .
C8 H12 3.31(2) no .
C9 H13 3.35(2) no .
C10 H10 3.29(3) no .
C11 H6 2.859(17) no .
C11 H7 2.751(19) no .
C11 H11 3.30(2) no .
C12 H6 2.774(18) no .
C12 H7 2.699(19) no .
C12 H9 3.33(2) no .
C12 H10 3.33(2) no .
C12 H12 3.31(2) no .
C13 H8 3.27(2) no .
C13 H11 3.32(2) no .
C13 H13 3.39(2) no .
C14 H1 2.489(19) no .
C14 H2 3.229(19) no .
C14 H3 3.027(16) no .
C14 H6 2.837(18) no .
C14 H7 2.438(19) no .
C14 H21 2.63(2) no .
C14 H36 3.36(2) no .
C14 H37 3.11(2) no .
C15 H7 2.468(19) no .
C15 H16 3.20(2) no .
C15 H21 2.68(2) no .
C17 H18 2.66(3) no .
C18 H17 2.69(2) no .
C18 H20 3.31(2) no .
C19 H21 3.30(2) no .
C20 H18 3.30(2) no .
C21 H3 3.425(16) no .
C21 H15 2.86(2) no .
C21 H19 3.30(3) no .
C21 H38 3.56(3) no .
C22 H7 3.33(2) no .
C22 H14 3.36(2) no .
C22 H15 2.78(2) no .
C22 H17 3.30(2) no .
C22 H18 3.32(2) no .
C22 H20 3.31(2) no .
C23 H16 3.34(2) no .
C23 H19 3.33(3) no .
C23 H21 3.30(2) no .
C24 H4 2.87(2) no .
C24 H5 2.459(19) no .
C24 H29 2.69(2) no .
C24 H30 3.27(2) no .
C24 H31 2.59(2) no .
C25 H5 2.59(2) no .
C25 H24 3.20(2) no .
C25 H29 2.724(19) no .
C27 H26 2.67(2) no .
C28 H25 2.68(2) no .
C28 H28 3.31(2) no .
C29 H29 3.316(19) no .
C30 H1 3.42(2) no .
C30 H26 3.31(2) no .
C31 H1 2.86(2) no .
C31 H23 3.00(2) no .
C31 H27 3.35(2) no .
C31 H37 3.57(2) no .
C32 H1 3.29(2) no .
C32 H5 3.38(2) no .
C32 H22 3.39(2) no .
C32 H23 2.84(2) no .
C32 H25 3.30(2) no .
C32 H26 3.34(2) no .
C32 H28 3.30(2) no .
C33 H24 3.31(2) no .
C33 H27 3.34(3) no .
C33 H29 3.347(19) no .
C34 H3 2.880(16) no .
C34 H4 2.532(19) no .
C34 H5 3.253(18) no .
C34 H22 2.73(2) no .
C34 H23 2.47(2) no .
C34 H29 3.37(2) no .
C34 H37 2.69(2) no .
C35 H22 3.464(19) no .
C35 H23 2.47(2) no .
C35 H29 3.199(19) no .
C35 H32 3.20(2) no .
C35 H37 2.75(2) no .
C36 H23 3.56(2) no .
C37 H34 2.68(3) no .
C38 H33 2.67(2) no .
C38 H36 3.31(2) no .
C39 H37 3.31(2) no .
C40 H14 3.529(18) no .
C40 H15 3.45(2) no .
C40 H28 3.48(2) no .
C40 H29 3.325(19) no .
C40 H34 3.36(3) no .
C41 H1 3.363(18) no .
C41 H15 3.16(2) no .
C41 H29 2.67(2) no .
C41 H30 2.86(2) no .
C41 H35 3.30(3) no .
C42 H23 3.26(2) no .
C42 H29 2.851(19) no .
C42 H30 2.79(2) no .
C42 H31 3.36(2) no .
C42 H33 3.32(2) no .
C42 H34 3.37(3) no .
C42 H36 3.34(2) no .
C43 H32 3.32(3) no .
C43 H35 3.33(3) no .
C43 H37 3.37(2) no .
H1 H3 2.56(3) no .
H1 H5 2.84(3) no .
H1 H6 2.77(2) no .
H1 H14 2.45(3) no .
H1 H15 2.52(3) no .
H1 H29 2.68(3) no .
H1 H37 2.58(3) no .
H1 H38 3.32(4) no .
H2 H3 2.97(2) no .
H2 H4 3.54(3) no .
H2 H5 2.40(3) no .
H2 H6 2.42(3) no .
H2 H7 3.44(3) no .
H2 H14 3.46(3) no .
H2 H15 3.51(3) no .
H2 H38 2.25(4) no .
H3 H4 2.51(3) no .
H3 H5 2.97(3) no .
H3 H15 2.37(3) no .
H3 H21 2.50(3) no .
H3 H30 2.19(2) no .
H3 H31 3.47(2) no .
H3 H37 2.66(3) no .
H3 H38 2.66(3) no .
H4 H22 2.67(3) no .
H4 H30 2.60(3) no .
H4 H31 2.43(3) no .
H4 H38 3.46(4) no .
H5 H22 2.56(3) no .
H5 H23 3.42(3) no .
H5 H30 3.50(3) no .
H5 H31 3.47(3) no .
H5 H38 3.22(4) no .
H6 H13 2.32(3) no .
H6 H14 2.70(2) no .
H7 H13 2.26(3) no .
H7 H14 2.60(3) no .
H7 H15 3.47(3) no .
H8 H9 2.37(3) no .
H8 H38 2.83(4) no .
H9 H10 2.51(3) no .
H10 H11 2.36(3) no .
H11 H12 2.41(3) no .
H12 H13 2.36(3) no .
H14 H36 2.81(3) no .
H14 H37 3.07(3) no .
H15 H21 2.38(3) no .
H15 H36 2.98(3) no .
H15 H37 2.32(3) no .
H16 H17 2.36(3) no .
H17 H18 2.51(4) no .
H18 H19 2.41(4) no .
H19 H20 2.40(3) no .
H20 H21 2.34(3) no .
H21 H38 2.78(4) no .
H22 H31 2.51(3) no .
H23 H29 2.55(3) no .
H23 H30 3.44(3) no .
H23 H31 2.69(3) no .
H24 H25 2.36(3) no .
H25 H26 2.49(3) no .
H26 H27 2.38(3) no .
H27 H28 2.46(3) no .
H28 H29 2.32(3) no .
H28 H36 3.54(3) no .
H29 H37 2.71(3) no .
H30 H37 2.36(3) no .
H32 H33 2.42(4) no .
H33 H34 2.46(3) no .
H34 H35 2.43(3) no .
H35 H36 2.37(4) no .
H36 H37 2.36(3) no .
O1 H7 3.47(2) no 1_655
O1 H12 3.23(2) no 1_655
O1 H13 2.72(2) no 1_655
O1 H16 3.42(2) no 1_655
O1 H19 2.71(3) no 2_667
N3 H12 3.15(2) no 1_655
N3 H17 3.51(2) no 2_567
N3 H18 2.78(2) no 2_567
N4 H3 3.266(17) no 1_455
N4 H4 3.09(2) no 1_455
N4 H30 3.04(2) no 1_455
N4 H31 3.37(2) no 1_455
N4 H35 3.41(3) no 2_566
N5 H9 2.50(2) no 2_657
N5 H11 3.52(2) no 2_557
N5 H27 2.90(2) no 1_655
N6 H26 3.26(2) no 2_656
N6 H28 3.31(2) no 1_655
N6 H35 3.09(3) no 1_655
N6 H36 3.29(3) no 1_655
C1 H11 3.37(2) no 2_557
C2 H13 3.43(2) no 1_655
C2 H16 3.49(2) no 1_655
C3 H6 3.584(19) no 1_655
C3 H7 3.54(2) no 1_655
C3 H13 2.97(2) no 1_655
C4 H4 3.06(2) no 1_455
C4 H18 3.14(2) no 2_567
C5 H18 2.55(2) no 2_567
C6 H12 2.90(2) no 1_655
C6 H17 3.36(2) no 2_567
C6 H18 3.15(2) no 2_567
C6 H24 3.35(2) no 2_657
C7 H18 3.36(2) no 2_567
C7 H24 3.10(2) no 2_657
C8 H2 3.351(19) no 2_557
C8 H6 3.129(18) no 2_557
C9 H2 2.902(19) no 2_557
C9 H6 3.580(18) no 2_557
C9 H8 3.24(2) no 1_455
C9 H12 3.60(2) no 2_457
C10 H8 2.95(2) no 1_455
C10 H12 3.09(2) no 2_457
C10 H19 3.47(3) no 2_567
C11 H4 3.51(2) no 1_455
C11 H18 3.49(3) no 2_567
C11 H19 3.05(3) no 2_567
C12 H18 2.78(2) no 2_567
C12 H19 3.40(2) no 2_567
C13 H18 3.17(2) no 2_567
C14 H31 3.53(2) no 1_455
C15 H33 3.16(2) no 2_666
C16 H3 3.289(17) no 1_455
C16 H20 3.30(2) no 1_455
C16 H32 3.40(2) no 2_666
C16 H34 3.29(3) no 2_566
C16 H35 3.26(3) no 2_566
C17 H20 3.22(2) no 1_455
C17 H32 3.41(2) no 2_666
C17 H33 3.45(2) no 2_666
C18 H7 3.37(2) no 2_567
C18 H33 3.30(3) no 2_666
C19 H7 3.46(2) no 2_567
C19 H33 3.58(3) no 2_666
C20 H16 3.35(2) no 1_655
C20 H17 3.53(2) no 1_655
C20 H17 3.54(2) no 2_567
C20 H20 3.06(2) no 2_667
C20 H33 3.46(3) no 2_666
C20 H34 3.37(2) no 2_666
C21 H16 3.28(2) no 1_655
C21 H33 3.06(2) no 2_666
C21 H34 3.06(2) no 2_666
C22 H18 3.54(2) no 2_567
C22 H33 2.69(2) no 2_666
C23 H33 2.85(2) no 2_666
C24 H27 2.98(2) no 1_655
C25 H11 3.59(2) no 2_557
C25 H27 3.27(2) no 1_655
C26 H8 3.35(2) no 2_657
C26 H9 2.73(2) no 2_657
C26 H11 3.34(2) no 2_557
C26 H28 3.45(2) no 2_656
C27 H10 3.55(2) no 2_557
C27 H11 3.24(2) no 2_557
C28 H10 2.84(2) no 2_557
C28 H23 2.96(2) no 2_656
C29 H10 3.31(2) no 2_557
C29 H22 2.87(2) no 1_455
C29 H23 3.09(2) no 2_656
C29 H27 3.03(3) no 2_556
C30 H22 3.18(2) no 1_455
C32 H11 3.55(2) no 2_557
C33 H10 3.06(2) no 2_557
C33 H11 3.35(2) no 2_557
C33 H29 3.59(2) no 2_656
C34 H14 3.43(2) no 1_655
C36 H26 2.93(2) no 2_656
C36 H35 3.01(3) no 1_655
C37 H15 3.58(2) no 2_666
C37 H25 2.95(2) no 2_656
C37 H26 3.14(2) no 2_656
C38 H15 3.395(19) no 2_666
C38 H16 3.18(2) no 2_566
C38 H25 3.03(2) no 2_656
C38 H37 3.54(2) no 2_666
C39 H16 3.40(2) no 2_566
C39 H30 3.24(2) no 2_666
C39 H32 3.25(3) no 1_455
C39 H37 3.51(2) no 2_666
C42 H36 3.47(2) no 2_666
C43 H15 3.542(19) no 2_666
C43 H25 2.93(2) no 2_656
H2 C8 3.351(19) no 2_557
H2 C9 2.902(19) no 2_557
H2 H10 3.23(3) no 2_557
H2 H11 2.43(3) no 2_557
H3 N4 3.266(17) no 1_655
H3 C16 3.289(17) no 1_655
H3 H16 2.61(3) no 1_655
H3 H34 3.45(3) no 2_666
H4 N4 3.09(2) no 1_655
H4 C4 3.06(2) no 1_655
H4 C11 3.51(2) no 1_655
H4 H6 2.64(3) no 1_655
H4 H7 2.55(3) no 1_655
H4 H13 2.47(3) no 1_655
H4 H14 3.03(3) no 1_655
H5 H9 3.52(3) no 2_657
H5 H11 3.00(3) no 2_557
H5 H13 2.67(3) no 1_655
H6 C3 3.584(19) no 1_455
H6 C8 3.129(18) no 2_557
H6 C9 3.580(18) no 2_557
H6 H4 2.64(3) no 1_455
H6 H10 2.87(3) no 2_557
H7 O1 3.47(2) no 1_455
H7 C3 3.54(2) no 1_455
H7 C18 3.37(2) no 2_567
H7 C19 3.46(2) no 2_567
H7 H4 2.55(3) no 1_455
H7 H18 2.79(3) no 2_567
H7 H19 2.98(3) no 2_567
H8 C9 3.24(2) no 1_655
H8 C10 2.95(2) no 1_655
H8 C26 3.35(2) no 2_657
H8 H11 3.00(3) no 1_655
H8 H12 2.47(3) no 1_655
H8 H17 3.33(3) no 2_567
H8 H24 2.96(3) no 2_657
H9 N5 2.50(2) no 2_657
H9 C26 2.73(2) no 2_657
H9 H5 3.52(3) no 2_657
H9 H24 2.41(3) no 2_657
H10 C27 3.55(2) no 2_557
H10 C28 2.84(2) no 2_557
H10 C29 3.31(2) no 2_557
H10 C33 3.06(2) no 2_557
H10 H2 3.23(3) no 2_557
H10 H6 2.87(3) no 2_557
H10 H26 2.98(3) no 2_557
H11 N5 3.52(2) no 2_557
H11 C1 3.37(2) no 2_557
H11 C25 3.59(2) no 2_557
H11 C26 3.34(2) no 2_557
H11 C27 3.24(2) no 2_557
H11 C32 3.55(2) no 2_557
H11 C33 3.35(2) no 2_557
H11 H2 2.43(3) no 2_557
H11 H5 3.00(3) no 2_557
H11 H8 3.00(3) no 1_455
H11 H12 3.38(3) no 2_457
H12 O1 3.23(2) no 1_455
H12 N3 3.15(2) no 1_455
H12 C6 2.90(2) no 1_455
H12 C9 3.60(2) no 2_457
H12 C10 3.09(2) no 2_457
H12 H8 2.47(3) no 1_455
H12 H11 3.38(3) no 2_457
H12 H12 2.38(3) no 2_457
H12 H38 3.02(4) no 1_455
H13 O1 2.72(2) no 1_455
H13 C2 3.43(2) no 1_455
H13 C3 2.97(2) no 1_455
H13 H4 2.47(3) no 1_455
H13 H5 2.67(3) no 1_455
H13 H19 3.10(3) no 2_567
H13 H38 3.31(4) no 1_455
H14 C34 3.43(2) no 1_455
H14 H4 3.03(3) no 1_455
H14 H30 3.50(3) no 1_455
H14 H31 2.56(3) no 1_455
H15 C37 3.58(2) no 2_666
H15 C38 3.395(19) no 2_666
H15 C43 3.542(19) no 2_666
H15 H33 3.47(3) no 2_666
H15 H34 3.20(3) no 2_666
H16 O1 3.42(2) no 1_455
H16 C2 3.49(2) no 1_455
H16 C20 3.35(2) no 1_455
H16 C21 3.28(2) no 1_455
H16 C38 3.18(2) no 2_566
H16 C39 3.40(2) no 2_566
H16 H3 2.61(3) no 1_455
H16 H20 2.81(3) no 1_455
H16 H21 2.77(3) no 1_455
H16 H30 3.28(3) no 1_455
H16 H34 2.42(3) no 2_566
H16 H35 2.92(3) no 2_566
H17 N3 3.51(2) no 2_567
H17 C6 3.36(2) no 2_567
H17 C20 3.53(2) no 1_455
H17 C20 3.54(2) no 2_567
H17 H8 3.33(3) no 2_567
H17 H20 2.65(3) no 1_455
H18 N3 2.78(2) no 2_567
H18 C4 3.14(2) no 2_567
H18 C5 2.55(2) no 2_567
H18 C6 3.15(2) no 2_567
H18 C7 3.36(2) no 2_567
H18 C11 3.49(3) no 2_567
H18 C12 2.78(2) no 2_567
H18 C13 3.17(2) no 2_567
H18 C22 3.54(2) no 2_567
H18 H7 2.79(3) no 2_567
H19 O1 2.71(3) no 2_667
H19 C10 3.47(3) no 2_567
H19 C11 3.05(3) no 2_567
H19 C12 3.40(2) no 2_567
H19 H7 2.98(3) no 2_567
H19 H13 3.10(3) no 2_567
H19 H38 3.05(4) no 2_667
H20 C16 3.30(2) no 1_655
H20 C17 3.22(2) no 1_655
H20 C20 3.06(2) no 2_667
H20 H16 2.81(3) no 1_655
H20 H17 2.65(3) no 1_655
H20 H20 2.44(3) no 2_667
H20 H34 3.45(3) no 2_666
H21 H16 2.77(3) no 1_655
H21 H33 3.55(3) no 2_666
H21 H34 2.99(3) no 2_666
H22 C29 2.87(2) no 1_655
H22 C30 3.18(2) no 1_655
H22 H27 2.35(3) no 1_655
H22 H28 3.03(3) no 1_655
H23 C28 2.96(2) no 2_656
H23 C29 3.09(2) no 2_656
H23 H26 2.83(3) no 2_656
H23 H27 2.94(3) no 1_655
H23 H27 3.07(3) no 2_656
H23 H28 3.40(3) no 1_655
H24 C6 3.35(2) no 2_657
H24 C7 3.10(2) no 2_657
H24 H8 2.96(3) no 2_657
H24 H9 2.41(3) no 2_657
H24 H32 2.95(3) no 2_756
H25 C37 2.95(2) no 2_656
H25 C38 3.03(2) no 2_656
H25 C43 2.93(2) no 2_656
H25 H33 2.88(3) no 2_656
H25 H34 3.03(3) no 2_656
H26 N6 3.26(2) no 2_656
H26 C36 2.93(2) no 2_656
H26 C37 3.14(2) no 2_656
H26 H10 2.98(3) no 2_557
H26 H23 2.83(3) no 2_656
H26 H32 3.14(3) no 2_656
H26 H33 3.43(3) no 2_656
H27 N5 2.90(2) no 1_455
H27 C24 2.98(2) no 1_455
H27 C25 3.27(2) no 1_455
H27 C29 3.03(3) no 2_556
H27 H22 2.35(3) no 1_455
H27 H23 2.94(3) no 1_455
H27 H23 3.07(3) no 2_656
H27 H27 2.26(4) no 2_556
H27 H28 3.55(3) no 2_556
H28 N6 3.31(2) no 1_455
H28 C26 3.45(2) no 2_656
H28 H22 3.03(3) no 1_455
H28 H23 3.40(3) no 1_455
H28 H27 3.55(3) no 2_556
H28 H31 3.37(3) no 1_455
H29 C33 3.59(2) no 2_656
H30 N4 3.04(2) no 1_655
H30 C39 3.24(2) no 2_666
H30 H14 3.50(3) no 1_655
H30 H16 3.28(3) no 1_655
H30 H35 2.86(3) no 2_666
H31 N4 3.37(2) no 1_655
H31 C14 3.53(2) no 1_655
H31 H14 2.56(3) no 1_655
H31 H28 3.37(3) no 1_655
H31 H36 3.08(3) no 1_655
H32 C16 3.40(2) no 2_666
H32 C17 3.41(2) no 2_666
H32 C39 3.25(3) no 1_655
H32 H24 2.95(3) no 2_756
H32 H26 3.14(3) no 2_656
H32 H35 2.57(4) no 1_655
H33 C15 3.16(2) no 2_666
H33 C17 3.45(2) no 2_666
H33 C18 3.30(3) no 2_666
H33 C19 3.58(3) no 2_666
H33 C20 3.46(3) no 2_666
H33 C21 3.06(2) no 2_666
H33 C22 2.69(2) no 2_666
H33 C23 2.85(2) no 2_666
H33 H15 3.47(3) no 2_666
H33 H21 3.55(3) no 2_666
H33 H25 2.88(3) no 2_656
H33 H26 3.43(3) no 2_656
H34 C16 3.29(3) no 2_566
H34 C20 3.37(2) no 2_666
H34 C21 3.06(2) no 2_666
H34 H3 3.45(3) no 2_666
H34 H15 3.20(3) no 2_666
H34 H16 2.42(3) no 2_566
H34 H20 3.45(3) no 2_666
H34 H21 2.99(3) no 2_666
H34 H25 3.03(3) no 2_656
H35 N4 3.41(3) no 2_566
H35 N6 3.09(3) no 1_455
H35 C16 3.26(3) no 2_566
H35 C36 3.01(3) no 1_455
H35 H16 2.92(3) no 2_566
H35 H30 2.86(3) no 2_666
H35 H32 2.57(4) no 1_455
H36 N6 3.29(3) no 1_455
H36 C42 3.47(2) no 2_666
H36 H31 3.08(3) no 1_455
H37 C38 3.54(2) no 2_666
H37 C39 3.51(2) no 2_666
H38 H12 3.02(4) no 1_655
H38 H13 3.31(4) no 1_655
H38 H19 3.05(4) no 2_667

loop_
_geom_hbond_atom_site_label_D
_geom_hbond_atom_site_label_H
_geom_hbond_atom_site_label_A
_geom_hbond_distance_DA
_geom_hbond_distance_DH
_geom_hbond_distance_HA
_geom_hbond_angle_DHA
_geom_hbond_publ_flag
O1 H38 N1 2.897(2) 1.06(3) 2.39(4) 108(2) no
O1 H38 N3 2.9367(19) 1.06(3) 1.90(3) 167(3) no

loop_
_geom_torsion_atom_site_label_1
_geom_torsion_atom_site_label_2
_geom_torsion_atom_site_label_3
_geom_torsion_atom_site_label_4
_geom_torsion
_geom_torsion_publ_flag
C1 N1 C4 C5 82.83(17) no
C4 N1 C1 C2 -145.14(13) no
C1 N1 C14 C15 -168.46(13) no
C14 N1 C1 C2 89.26(16) no
C4 N1 C14 C15 65.68(18) no
C14 N1 C4 C5 -151.84(13) no
C3 N2 C24 C25 68.88(18) no
C24 N2 C3 C2 -153.88(13) no
C3 N2 C34 C35 -172.50(13) no
C34 N2 C3 C2 85.48(16) no
C24 N2 C34 C35 65.84(17) no
C34 N2 C24 C25 -169.87(13) no
C5 N3 C6 C7 -0.8(3) no
C6 N3 C5 C4 176.34(14) no
C6 N3 C5 C12 0.3(2) no
C15 N4 C16 C17 2.2(3) no
C16 N4 C15 C14 -178.13(13) no
C16 N4 C15 C22 0.4(2) no
C25 N5 C26 C27 -1.9(3) no
C26 N5 C25 C24 -176.52(15) no
C26 N5 C25 C32 -0.2(3) no
C35 N6 C36 C37 -0.1(3) no
C36 N6 C35 C34 178.26(16) no
C36 N6 C35 C42 -1.1(3) no
N1 C1 C2 O1 61.62(17) no
N1 C1 C2 C3 -178.72(12) no
O1 C2 C3 N2 -169.82(12) no
C1 C2 C3 N2 69.48(17) no
N1 C4 C5 N3 -3.9(2) no
N1 C4 C5 C12 172.39(13) no
N3 C5 C12 C11 177.24(14) no
N3 C5 C12 C13 1.2(2) no
C4 C5 C12 C11 1.1(2) no
C4 C5 C12 C13 -174.91(13) no
N3 C6 C7 C13 -0.2(3) no
C6 C7 C13 C8 -176.66(16) no
C6 C7 C13 C12 1.6(3) no
C9 C8 C13 C7 177.30(16) no
C9 C8 C13 C12 -1.0(3) no
C13 C8 C9 C10 1.5(3) no
C8 C9 C10 C11 -1.0(3) no
C9 C10 C11 C12 0.1(3) no
C10 C11 C12 C5 -175.66(16) no
C10 C11 C12 C13 0.4(3) no
C5 C12 C13 C7 -2.1(2) no
C5 C12 C13 C8 176.25(14) no
C11 C12 C13 C7 -178.30(14) no
C11 C12 C13 C8 0.1(2) no
N1 C14 C15 N4 -114.38(16) no
N1 C14 C15 C22 67.02(18) no
N4 C15 C22 C21 -179.91(13) no
N4 C15 C22 C23 -2.8(2) no
C14 C15 C22 C21 -1.4(2) no
C14 C15 C22 C23 175.65(12) no
N4 C16 C17 C23 -2.3(3) no
C16 C17 C23 C18 178.53(16) no
C16 C17 C23 C22 -0.3(3) no
C19 C18 C23 C17 -178.75(16) no
C19 C18 C23 C22 0.1(3) no
C23 C18 C19 C20 -0.5(3) no
C18 C19 C20 C21 -0.1(3) no
C19 C20 C21 C22 1.2(3) no
C20 C21 C22 C15 175.44(15) no
C20 C21 C22 C23 -1.6(2) no
C15 C22 C23 C17 2.7(2) no
C15 C22 C23 C18 -176.21(13) no
C21 C22 C23 C17 179.88(13) no
C21 C22 C23 C18 1.0(2) no
N2 C24 C25 N5 -124.83(15) no
N2 C24 C25 C32 58.8(2) no
N5 C25 C32 C31 -177.58(15) no
N5 C25 C32 C33 2.2(2) no
C24 C25 C32 C31 -1.5(3) no
C24 C25 C32 C33 178.29(14) no
N5 C26 C27 C33 1.8(3) no
C26 C27 C33 C28 179.56(17) no
C26 C27 C33 C32 0.4(3) no
C29 C28 C33 C27 -178.91(17) no
C29 C28 C33 C32 0.3(3) no
C33 C28 C29 C30 1.2(3) no
C28 C29 C30 C31 -1.3(3) no
C29 C30 C31 C32 -0.2(3) no
C30 C31 C32 C25 -178.62(16) no
C30 C31 C32 C33 1.6(3) no
C25 C32 C33 C27 -2.2(2) no
C25 C32 C33 C28 178.57(14) no
C31 C32 C33 C27 177.55(15) no
C31 C32 C33 C28 -1.7(2) no
N2 C34 C35 N6 -112.16(16) no
N2 C34 C35 C42 67.2(2) no
N6 C35 C42 C41 -178.84(16) no
N6 C35 C42 C43 0.8(3) no
C34 C35 C42 C41 1.8(3) no
C34 C35 C42 C43 -178.57(15) no
N6 C36 C37 C43 1.6(3) no
C36 C37 C43 C38 178.92(19) no
C36 C37 C43 C42 -1.8(3) no
C39 C38 C43 C37 179.40(19) no
C39 C38 C43 C42 0.2(3) no
C43 C38 C39 C40 -0.1(3) no
C38 C39 C40 C41 0.2(3) no
C39 C40 C41 C42 -0.5(3) no
C40 C41 C42 C35 -179.85(17) no
C40 C41 C42 C43 0.5(3) no
C35 C42 C43 C37 0.7(3) no
C35 C42 C43 C38 179.99(15) no
C41 C42 C43 C37 -179.64(16) no
C41 C42 C43 C38 -0.4(3) no
